data_2007465
loop_
_publ_author_name
'Inouye, Yoshinobu'
'Kambe, Tohru'
'Tada, Masaru'

_publ_section_title
;(Benzenethiolato-<i>S</i>)(4-<i>tert</i>-butylpyridine-<i>N</i>)bis(dimethylglyoximato-<i>N</i>,<i>N</i>')cobalt(III)
 and
 (4-<i>tert</i>-Butylpyridine-<i>N</i>)bis(dimethylglyoximato-<i>N</i>,<i>N</i>')(4-methoxybenzenethiolato-<i>S</i>)cobalt(III)
;
_journal_issue 7
_journal_name_full 'Acta Crystallographica Section C'
_journal_page_first 945
_journal_page_last 947
_journal_paper_doi 10.1107/S0108270198001693
_journal_volume 54
_journal_year 1998
_chemical_formula_iupac '[Co(C4 H7 N2 O2)2 (C9 H13 N)(C7 H7 O S)]'
_chemical_formula_sum 'C24 H34 Co N5 O5 S'
_chemical_formula_weight 563.55
_chemical_melting_point .209E-208
_chemical_name_common Co(DH)~2~(4-^t^Bu-Py)(4-MeO-PhS)
_chemical_name_systematic
; Bis(dimethylglyoximato)(4-methoxybenzenethiolato)(4-tert-
butylpyridine)Cobalt(III)
;
_space_group_IT_number 19
_symmetry_cell_setting orthorhombic
_symmetry_space_group_name_Hall 'P 2ac 2ab'
_symmetry_space_group_name_H-M 'P 21 21 21'
_cell_angle_alpha 90.00
_cell_angle_beta 90.00
_cell_angle_gamma 90.00
_cell_formula_units_Z 4
_cell_length_a 12.8980(10)
_cell_length_b 18.482(2)
_cell_length_c 11.4120(10)
_cell_measurement_reflns_used 25
_cell_measurement_temperature 293(2)
_cell_measurement_theta_max 13.90
_cell_measurement_theta_min 11.64
_cell_volume 2720.4(4)
_computing_cell_refinement 'CAD-4 Software'
_computing_data_collection 'CAD-4 Software (Enraf-Nonius, 1989)'
_computing_data_reduction 'MolEN (Fair, 1990)'
_computing_molecular_graphics 'ORTEPII (Johnson, 1976)'
_computing_structure_refinement 'SHELXL93 (Sheldrick, 1993)'
_computing_structure_solution MolEN
_diffrn_ambient_temperature 293(2)
_diffrn_measurement_device_type 'Enraf-Nonius CAD-4'
_diffrn_measurement_method \w-2\q
_diffrn_radiation_monochromator graphite
_diffrn_radiation_source 'fine-focus sealed tube'
_diffrn_radiation_type MoK\a
_diffrn_radiation_wavelength 0.71073
_diffrn_reflns_av_R_equivalents 0.000
_diffrn_reflns_av_sigmaI/netI 0.037
_diffrn_reflns_limit_h_max 15
_diffrn_reflns_limit_h_min 0
_diffrn_reflns_limit_k_max 21
_diffrn_reflns_limit_k_min 0
_diffrn_reflns_limit_l_max 13
_diffrn_reflns_limit_l_min 0
_diffrn_reflns_number 2705
_diffrn_reflns_theta_max 24.98
_diffrn_reflns_theta_min 1.93
_diffrn_standards_decay_% -1.1
_diffrn_standards_interval_time 120
_diffrn_standards_number 3
_exptl_absorpt_coefficient_mu 0.750
_exptl_absorpt_correction_type none
_exptl_crystal_colour 'dark green'
_exptl_crystal_density_diffrn 1.376
_exptl_crystal_density_method 'not measured'
_exptl_crystal_description rod
_exptl_crystal_F_000 1184
_exptl_crystal_size_max 0.20
_exptl_crystal_size_mid 0.20
_exptl_crystal_size_min 0.15
_refine_diff_density_max 0.301
_refine_diff_density_min -0.205
_refine_ls_extinction_method none
_refine_ls_goodness_of_fit_all 1.028
_refine_ls_goodness_of_fit_obs 1.021
_refine_ls_hydrogen_treatment 'H atoms treated by a mixture of independent and constrained refinement'
_refine_ls_matrix_type full
_refine_ls_number_parameters 363
_refine_ls_number_reflns 2704
_refine_ls_number_restraints 0
_refine_ls_restrained_S_all 1.035
_refine_ls_restrained_S_obs 1.021
_refine_ls_R_factor_all 0.060
_refine_ls_R_factor_obs .035
_refine_ls_shift/esd_max 0.045
_refine_ls_shift/esd_mean 0.000
_refine_ls_structure_factor_coef Fsqd
_refine_ls_weighting_details 'w = 1/[\s^2^(Fo^2^)+(0.0498P)^2^+3.1260P] where P = (Fo^2^+2Fc^2^)/3'
_refine_ls_weighting_scheme calc
_refine_ls_wR_factor_all 0.090
_refine_ls_wR_factor_obs .099
_reflns_number_observed 2311
_reflns_number_total 2705
_reflns_observed_criterion I>2\s(I)
_cod_data_source_file oa1029.cif
_cod_data_source_block 2
_cod_depositor_comments
;
The following automatic conversions were performed:

'_refine_ls_weighting_scheme' value 'calc w =
1/[\s^2^(Fo^2^)+(0.0498P)^2^+3.1260P] where P = (Fo^2^+2Fc^2^)/3' was
changed to 'calc'. New tag '_refine_ls_weighting_details' was
created. The value of the new tag was set to 'w =
1/[\s^2^(Fo^2^)+(0.0498P)^2^+3.1260P] where P = (Fo^2^+2Fc^2^)/3'.

Automatic conversion script
Id: cif_fix_values 3143 2015-03-26 13:38:13Z robertas 
;
_cod_original_formula_sum 'C24 H34 Co1 N5 O5 S1'
_cod_database_code 2007465

loop_
_symmetry_equiv_pos_as_xyz
'x, y, z'
'-x+1/2, -y, z+1/2'
'x+1/2, -y+1/2, -z'
'-x, y+1/2, -z+1/2'

loop_
_atom_site_aniso_label
_atom_site_aniso_U_11
_atom_site_aniso_U_22
_atom_site_aniso_U_33
_atom_site_aniso_U_12
_atom_site_aniso_U_13
_atom_site_aniso_U_23
Co .0329(3) .0343(3) .0284(3) .0001(3) .0015(3) -.0028(3)
S .1077(12) .0412(7) .0502(8) -.0181(8) -.0289(9) .0007(6)
N1 .033(2) .052(2) .049(2) .000(2) -.003(2) -.006(2)
N2 .055(3) .033(2) .032(2) .006(2) .005(2) -.002(2)
N3 .042(2) .032(2) .035(2) .003(2) .005(2) .001(2)
N4 .049(2) .048(2) .033(2) -.012(2) .007(2) -.006(2)
N5 .032(2) .034(2) .036(2) .004(2) -.002(2) -.002(2)
O1 .035(2) .105(3) .072(3) .010(2) .005(2) -.004(3)
O2 .062(2) .065(2) .044(2) .016(2) .023(2) .005(2)
O3 .049(2) .069(2) .050(2) .021(2) .014(2) .006(2)
O4 .051(2) .093(3) .048(2) -.006(2) .023(2) -.009(2)
O5 .090(3) .059(2) .067(3) -.014(2) -.003(2) .016(2)
C1 .051(3) .042(3) .059(3) -.004(3) -.023(3) .000(3)
C2 .076(4) .086(5) .099(5) .013(4) -.042(4) .000(4)
C3 .063(3) .035(2) .037(2) .004(2) -.012(3) .000(2)
C4 .113(5) .061(3) .037(3) -.008(4) -.017(3) .008(3)
C5 .051(3) .030(2) .046(3) -.006(2) -.008(3) .002(2)
C6 .079(4) .045(3) .068(4) .007(3) -.025(4) .008(3)
C7 .069(3) .043(3) .032(2) -.009(2) .000(3) .000(2)
C8 .104(5) .087(4) .036(3) -.012(4) .002(3) .012(3)
C9 .048(3) .041(2) .060(3) .006(2) -.025(3) -.002(2)
C10 .054(3) .035(3) .056(3) .006(2) -.019(3) .003(3)
C11 .044(3) .032(2) .046(3) -.003(2) -.004(2) -.003(2)
C12 .059(3) .041(3) .065(4) -.001(3) -.032(3) .004(3)
C13 .057(3) .034(3) .063(3) .006(2) -.023(3) .001(3)
C14 .061(3) .034(3) .067(4) -.005(2) -.009(3) .001(3)
C15 .124(7) .072(5) .279(15) -.005(5) .020(9) -.095(8)
C16 .301(16) .050(4) .323(17) -.053(7) -.249(15) .021(7)
C17 .262(15) .106(7) .173(11) -.105(9) .078(11) -.009(8)
C18 .062(4) .039(3) .046(3) -.019(2) -.008(3) -.001(2)
C19 .086(5) .039(3) .062(4) -.001(3) .019(4) -.001(3)
C20 .070(4) .045(3) .085(5) .007(3) .007(4) .004(3)
C21 .068(3) .043(3) .052(3) -.012(3) -.008(4) .003(3)
C22 .057(4) .064(3) .067(4) -.016(3) .010(4) .015(3)
C23 .057(3) .053(3) .080(4) -.007(3) -.003(4) .011(3)
C24 .109(6) .103(6) .079(5) -.038(5) -.009(5) .040(4)

loop_
_atom_site_label
_atom_site_fract_x
_atom_site_fract_y
_atom_site_fract_z
_atom_site_U_iso_or_equiv
_atom_site_thermal_displace_type
_atom_site_calc_flag
_atom_site_refinement_flags
_atom_site_occupancy
_atom_site_disorder_group
_atom_site_type_symbol
Co .54768(5) .45987(3) .88748(5) .0319(2) Uani d . 1 . Co
S .49741(14) .34654(7) .83007(13) .0664(5) Uani d . 1 . S
N1 .4168(3) .4923(2) .8374(4) .0449(10) Uani d . 1 . N
N2 .5778(3) .4742(2) .7270(3) .0398(10) Uani d . 1 . N
N3 .6758(3) .4197(2) .9365(3) .0365(9) Uani d . 1 . N
N4 .5147(3) .4411(2) 1.0458(3) .0434(10) Uani d . 1 . N
N5 .5963(3) .5629(2) .9228(3) .0341(9) Uani d . 1 . N
O1 .3357(3) .5010(3) .9111(4) .0706(12) Uani d . 1 . O
H1 .365(5) .486(4) .978(6) .085 Uiso d . 1 . H
O2 .6721(3) .4631(2) .6847(3) .0570(9) Uani d . 1 . O
O3 .7568(3) .4113(2) .8632(3) .0562(10) Uani d . 1 . O
H3 .743(4) .432(3) .784(5) .067 Uiso d . 1 . H
O4 .4215(3) .4549(2) 1.0905(3) .0642(10) Uani d . 1 . O
O5 .5757(3) .1234(2) 1.1904(4) .0718(12) Uani d . 1 . O
C1 .4047(4) .5038(3) .7259(5) .0504(13) Uani d . 1 . C
C2 .3030(5) .5261(4) .6754(7) .087(2) Uani d . 1 . C
H2A .2481(6) .501(2) .715(3) .131 Uiso calc R 1 . H
H2B .3016(16) .515(3) .5933(12) .131 Uiso calc R 1 . H
H2C .2938(19) .5772(6) .686(4) .131 Uiso calc R 1 . H
C3 .5005(4) .4934(3) .6604(4) .0449(12) Uani d . 1 . C
C4 .5112(6) .5036(3) .5316(5) .070(2) Uani d . 1 . C
H4A .564(2) .4717(18) .5022(8) .105 Uiso calc R 1 . H
H4B .530(3) .5528(7) .5154(5) .105 Uiso calc R 1 . H
H4C .4464(11) .493(2) .4940(6) .105 Uiso calc R 1 . H
C5 .6816(4) .3988(2) 1.0443(5) .0422(12) Uani d . 1 . C
C6 .7748(5) .3641(3) 1.0974(6) .064(2) Uani d . 1 . C
H6A .8221(15) .350(2) 1.0364(6) .096 Uiso calc R 1 . H
H6B .7541(6) .3220(13) 1.141(3) .096 Uiso calc R 1 . H
H6C .8083(19) .3977(8) 1.149(3) .096 Uiso calc R 1 . H
C7 .5881(4) .4128(3) 1.1093(5) .0477(12) Uani d . 1 . C
C8 .5752(6) .3949(4) 1.2364(5) .076(2) Uani d . 1 . C
H8A .5107(19) .414(2) 1.2642(12) .114 Uiso calc R 1 . H
H8B .631(2) .416(2) 1.2803(7) .114 Uiso calc R 1 . H
H8C .575(4) .3433(4) 1.2463(7) .114 Uiso calc R 1 . H
C9 .5566(4) .6216(3) .8717(5) .0492(13) Uani d . 1 . C
H9 .498(4) .612(3) .819(5) .059 Uiso d . 1 . H
C10 .5914(4) .6913(2) .8894(5) .0485(12) Uani d . 1 . C
H10 .541(4) .729(3) .840(4) .058 Uiso d . 1 . H
C11 .6716(4) .7037(2) .9674(4) .0406(11) Uani d . 1 . C
C12 .7135(4) .6436(3) 1.0193(5) .0551(15) Uani d . 1 . C
H12 .763(4) .644(3) 1.078(5) .066 Uiso d . 1 . H
C13 .6745(4) .5755(3) .9953(5) .0514(14) Uani d . 1 . C
H13 .703(4) .533(3) 1.029(5) .062 Uiso d . 1 . H
C14 .7131(5) .7795(3) .9923(5) .0542(14) Uani d . 1 . C
C15 .6244(7) .8299(4) 1.0152(11) .158(5) Uani d . 1 . C
H15A .595(5) .820(4) 1.091(4) .238 Uiso calc R 1 . H
H15B .572(4) .824(4) .956(5) .238 Uiso calc R 1 . H
H15C .6488(18) .8790(5) 1.014(9) .238 Uiso calc R 1 . H
C16 .7864(10) .7819(4) 1.0912(13) .225(9) Uani d . 1 . C
H16A .845(6) .752(7) 1.074(6) .337 Uiso calc R 1 . H
H16B .753(4) .764(8) 1.161(3) .337 Uiso calc R 1 . H
H16C .809(10) .8308(14) 1.104(9) .337 Uiso calc R 1 . H
C17 .7609(10) .8092(5) .8824(11) .180(6) Uani d . 1 . C
H17A .711(3) .807(6) .820(3) .271 Uiso calc R 1 . H
H17B .821(5) .781(4) .862(6) .271 Uiso calc R 1 . H
H17C .781(8) .859(2) .895(3) .271 Uiso calc R 1 . H
C18 .5218(4) .2834(3) .9427(4) .0487(13) Uani d . 1 . C
C19 .6135(5) .2436(3) .9436(6) .062(2) Uani d . 1 . C
H19 .661(5) .250(4) .899(6) .075 Uiso d . 1 . H
C20 .6288(5) .1907(3) 1.0300(7) .066(2) Uani d . 1 . C
H20 .686(5) .165(4) 1.030(6) .080 Uiso d . 1 . H
C21 .5549(5) .1777(3) 1.1138(5) .0543(12) Uani d . 1 . C
C22 .4648(5) .2182(3) 1.1133(6) .063(2) Uani d . 1 . C
H22 .418(5) .212(3) 1.162(6) .075 Uiso d . 1 . H
C23 .4500(5) .2710(3) 1.0303(6) .063(2) Uani d . 1 . C
H23 .381(5) .300(3) 1.029(5) .076 Uiso d . 1 . H
C24 .4998(7) .1077(4) 1.2762(6) .097(3) Uani d . 1 . C
H24A .523(2) .068(2) 1.324(3) .145 Uiso calc R 1 . H
H24B .4361(15) .095(3) 1.2383(6) .145 Uiso calc R 1 . H
H24C .489(3) .1496(11) 1.324(3) .145 Uiso calc R 1 . H

loop_
_atom_type_symbol
_atom_type_description
_atom_type_scat_dispersion_real
_atom_type_scat_dispersion_imag
_atom_type_scat_source
C C 0.0033 0.0016 'International Tables Vol C Tables 4.2.6.8 and 6.1.1.4'
H H 0.0000 0.0000 'International Tables Vol C Tables 4.2.6.8 and 6.1.1.4'
N N 0.0061 0.0033 'International Tables Vol C Tables 4.2.6.8 and 6.1.1.4'
O O 0.0106 0.0060 'International Tables Vol C Tables 4.2.6.8 and 6.1.1.4'
S S 0.1246 0.1234 'International Tables Vol C Tables 4.2.6.8 and 6.1.1.4'
Co Co 0.3494 0.9721 'International Tables Vol C Tables 4.2.6.8 and 6.1.1.4'

loop_
_geom_angle_atom_site_label_1
_geom_angle_atom_site_label_2
_geom_angle_atom_site_label_3
_geom_angle
_geom_angle_publ_flag
N1 Co N4 98.4(2) yes
N1 Co N2 81.1(2) yes
N4 Co N2 177.2(2) yes
N1 Co N3 175.6(2) yes
N4 Co N3 80.9(2) yes
N2 Co N3 99.3(2) yes
N1 Co N5 92.2(2) yes
N4 Co N5 92.9(2) yes
N2 Co N5 89.86(15) yes
N3 Co N5 92.2(2) yes
N1 Co S 87.16(13) yes
N4 Co S 92.42(12) yes
N2 Co S 84.78(12) yes
N3 Co S 88.47(12) yes
N5 Co S 174.64(11) yes
C18 S Co 110.2(2) yes
C1 N1 O1 119.8(5) ?
C1 N1 Co 117.2(4) ?
O1 N1 Co 122.9(3) ?
C3 N2 O2 122.2(4) ?
C3 N2 Co 116.4(3) ?
O2 N2 Co 121.3(3) ?
C5 N3 O3 120.8(4) ?
C5 N3 Co 116.7(3) ?
O3 N3 Co 122.5(3) ?
C7 N4 O4 121.4(4) ?
C7 N4 Co 116.2(3) ?
O4 N4 Co 122.4(3) ?
C13 N5 C9 115.1(4) ?
C13 N5 Co 121.3(3) ?
C9 N5 Co 123.6(3) ?
N1 O1 H1 100.(4) ?
N3 O3 H3 112.(3) ?
C21 O5 C24 117.4(5) ?
N1 C1 C3 112.3(5) ?
N1 C1 C2 122.0(6) ?
C3 C1 C2 125.7(5) ?
C1 C2 H2A 109.5(4) ?
C1 C2 H2B 109.5(4) ?
H2A C2 H2B 109.5 ?
C1 C2 H2C 109.5(3) ?
H2A C2 H2C 109.5 ?
H2B C2 H2C 109.5 ?
N2 C3 C1 112.7(4) ?
N2 C3 C4 122.6(6) ?
C1 C3 C4 124.7(5) ?
C3 C4 H4A 109.5(4) ?
C3 C4 H4B 109.5(3) ?
H4A C4 H4B 109.5 ?
C3 C4 H4C 109.5(4) ?
H4A C4 H4C 109.5 ?
H4B C4 H4C 109.5 ?
N3 C5 C7 112.8(5) ?
N3 C5 C6 124.2(5) ?
C7 C5 C6 122.9(5) ?
C5 C6 H6A 109.5(3) ?
C5 C6 H6B 109.5(3) ?
H6A C6 H6B 109.5 ?
C5 C6 H6C 109.5(3) ?
H6A C6 H6C 109.5 ?
H6B C6 H6C 109.5 ?
N4 C7 C5 113.3(4) ?
N4 C7 C8 123.2(5) ?
C5 C7 C8 123.6(5) ?
C7 C8 H8A 109.5(4) ?
C7 C8 H8B 109.5(3) ?
H8A C8 H8B 109.5 ?
C7 C8 H8C 109.5(3) ?
H8A C8 H8C 109.5 ?
H8B C8 H8C 109.5 ?
N5 C9 C10 124.7(5) ?
N5 C9 H9 114.(3) ?
C10 C9 H9 121.(3) ?
C9 C10 C11 119.6(5) ?
C9 C10 H10 109.(3) ?
C11 C10 H10 132.(3) ?
C12 C11 C10 116.0(4) ?
C12 C11 C14 121.6(5) ?
C10 C11 C14 122.3(4) ?
C11 C12 C13 120.6(5) ?
C11 C12 H12 126.(4) ?
C13 C12 H12 113.(4) ?
N5 C13 C12 124.0(5) ?
N5 C13 H13 114.(3) ?
C12 C13 H13 122.(3) ?
C16 C14 C15 109.8(8) ?
C16 C14 C17 111.5(8) ?
C15 C14 C17 103.4(8) ?
C16 C14 C11 113.3(5) ?
C15 C14 C11 109.6(5) ?
C17 C14 C11 108.9(6) ?
C14 C15 H15A 109.5(6) ?
C14 C15 H15B 109.5(5) ?
H15A C15 H15B 109.5 ?
C14 C15 H15C 109.5(4) ?
H15A C15 H15C 109.5 ?
H15B C15 H15C 109.5 ?
C14 C16 H16A 109.5(6) ?
C14 C16 H16B 109.5(6) ?
H16A C16 H16B 109.5 ?
C14 C16 H16C 109.5(4) ?
H16A C16 H16C 109.47(7) ?
H16B C16 H16C 109.5 ?
C14 C17 H17A 109.5(5) ?
C14 C17 H17B 109.5(5) ?
H17A C17 H17B 109.5 ?
C14 C17 H17C 109.5(4) ?
H17A C17 H17C 109.5 ?
H17B C17 H17C 109.5 ?
C23 C18 C19 118.4(5) ?
C23 C18 S 121.2(4) ?
C19 C18 S 120.4(4) ?
C18 C19 C20 119.5(6) ?
C18 C19 H19 124.(5) ?
C20 C19 H19 116.(5) ?
C21 C20 C19 121.0(6) ?
C21 C20 H20 120.(4) ?
C19 C20 H20 120.(4) ?
O5 C21 C20 116.2(5) ?
O5 C21 C22 124.7(5) ?
C20 C21 C22 119.1(5) ?
C23 C22 C21 120.3(6) ?
C23 C22 H22 118.(5) ?
C21 C22 H22 122.(4) ?
C22 C23 C18 121.6(6) ?
C22 C23 H23 120.(3) ?
C18 C23 H23 118.(3) ?
O5 C24 H24A 109.5(4) ?
O5 C24 H24B 109.5(4) ?
H24A C24 H24B 109.5 ?
O5 C24 H24C 109.5(4) ?
H24A C24 H24C 109.5 ?
H24B C24 H24C 109.5 ?

loop_
_geom_bond_atom_site_label_1
_geom_bond_atom_site_label_2
_geom_bond_site_symmetry_2
_geom_bond_distance
_geom_bond_publ_flag
Co N1 . 1.880(4) yes
Co N4 . 1.888(4) yes
Co N2 . 1.891(4) yes
Co N3 . 1.896(4) yes
Co N5 . 2.045(4) yes
Co S . 2.2885(15) yes
S C18 . 1.764(5) yes
N1 C1 . 1.299(7) ?
N1 O1 . 1.352(5) ?
N2 C3 . 1.303(6) ?
N2 O2 . 1.324(5) ?
N3 C5 . 1.292(6) ?
N3 O3 . 1.347(5) ?
N4 C7 . 1.303(7) ?
N4 O4 . 1.330(5) ?
N5 C13 . 1.325(6) ?
N5 C9 . 1.334(6) ?
O1 H1 . .90(7) ?
O3 H3 . .99(6) ?
O5 C21 . 1.357(6) ?
O5 C24 . 1.414(8) ?
C1 C3 . 1.456(8) ?
C1 C2 . 1.491(8) ?
C2 H2A . .96 ?
C2 H2B . .96 ?
C2 H2C . .96 ?
C3 C4 . 1.489(7) ?
C4 H4A . .96 ?
C4 H4B . .96 ?
C4 H4C . .96 ?
C5 C7 . 1.439(7) ?
C5 C6 . 1.491(7) ?
C6 H6A . .96 ?
C6 H6B . .96 ?
C6 H6C . .96 ?
C7 C8 . 1.497(7) ?
C8 H8A . .96 ?
C8 H8B . .96 ?
C8 H8C . .96 ?
C9 C10 . 1.379(7) ?
C9 H9 . .98(5) ?
C10 C11 . 1.383(7) ?
C10 H10 . 1.10(5) ?
C11 C12 . 1.369(7) ?
C11 C14 . 1.527(7) ?
C12 C13 . 1.384(7) ?
C12 H12 . .92(6) ?
C13 H13 . .95(6) ?
C14 C16 . 1.472(10) ?
C14 C15 . 1.498(10) ?
C14 C17 . 1.501(11) ?
C15 H15A . .96 ?
C15 H15B . .96 ?
C15 H15C . .96 ?
C16 H16A . .96 ?
C16 H16B . .96 ?
C16 H16C . .96 ?
C17 H17A . .96 ?
C17 H17B . .96 ?
C17 H17C . .96 ?
C18 C23 . 1.381(8) ?
C18 C19 . 1.393(8) ?
C19 C20 . 1.402(9) ?
C19 H19 . .80(6) ?
C20 C21 . 1.371(8) ?
C20 H20 . .88(6) ?
C21 C22 . 1.382(8) ?
C22 C23 . 1.374(8) ?
C22 H22 . .83(6) ?
C23 H23 . 1.04(6) ?
C24 H24A . .96 ?
C24 H24B . .96 ?
C24 H24C . .96 ?

loop_
_geom_hbond_atom_site_label_D
_geom_hbond_atom_site_label_H
_geom_hbond_atom_site_label_A
_geom_hbond_site_symmetry_A
_geom_hbond_distance_DH
_geom_hbond_distance_HA
_geom_hbond_distance_DA
_geom_hbond_angle_DHA
O1 H1 O4 1_555 0.90(7) 1.58(7) 2.479(6) 176(7)
O3 H3 O2 1_555 0.99(6) 1.57(6) 2.502(5) 155(5)

loop_
_geom_torsion_atom_site_label_1
_geom_torsion_atom_site_label_2
_geom_torsion_atom_site_label_3
_geom_torsion_atom_site_label_4
_geom_torsion
Co S C18 C19 -94.6(4)
Co S C18 C23 86.9(4)
C20 C21 O5 C24 -178.7(6)
C22 C21 O5 C24 -0.4(8)
N1 Co S C18 -130.6(3)
N4 Co S C18 -32.2(3)
N1 Co N5 C9 -24.4(4)
N4 Co N5 C9 -123.0(4)
N1 Co N5 C13 159.1(4)
N4 Co N5 C13 60.5(4)
